data_1558045
loop_
_publ_author_name
'Dyckhoff, Florian'
'Schlagintweit, Jonas F.'
'Reich, Robert M.'
'K\"uhn, Fritz E.'

_publ_section_title
;
 Pushing the limits of activity and stability: the effects of Lewis acids
 on non-heme iron--NHC epoxidation catalysts
;
_journal_issue 11
_journal_name_full 'Catalysis Science &amp; Technology'
_journal_page_first 3532
_journal_page_last 3536
_journal_paper_doi 10.1039/D0CY00631A
_journal_volume 10
_journal_year 2020
_chemical_compound_source 'see text'
_chemical_formula_moiety 'C20 H22 Fe N10, 3(C F3 O3 S)'
_chemical_formula_sum 'C23 H22 F9 Fe N10 O9 S3'
_chemical_formula_weight 905.54
_space_group_IT_number 2
_space_group_name_Hall '-P 1'
_space_group_name_H-M_alt 'P -1'
_symmetry_cell_setting triclinic
_symmetry_Int_Tables_number 2
_symmetry_space_group_name_Hall '-P 1'
_symmetry_space_group_name_H-M 'P -1'
_atom_sites_solution_hydrogens geom
_audit_update_record
;
2020-05-06 deposited with the CCDC.	2020-05-11 downloaded from the CCDC.
;
_cell_angle_alpha 85.341(2)
_cell_angle_beta 89.880(2)
_cell_angle_gamma 70.285(2)
_cell_formula_units_Z 2
_cell_length_a 9.1084(6)
_cell_length_b 11.7267(7)
_cell_length_c 16.3308(9)
_cell_measurement_reflns_used 9638
_cell_measurement_temperature 100
_cell_measurement_theta_max 25.7140
_cell_measurement_theta_min 2.3762
_cell_volume 1636.05(17)
_computing_cell_refinement 'SAINT (Bruker, 2017)'
_computing_data_collection 'APEX III Control Software (Bruker, 2016)'
_computing_data_reduction 'SAINT (Bruker, 2017)'
_computing_molecular_graphics 'PLATON (Spek, 2011)'
_computing_publication_material 'PLATON (Spek, 2011), enCIFer (Allen, 2014)'
_computing_structure_refinement 'SHELXL2014 (Sheldrick, 2014), SHELXLE (Huebschle, 2011)'
_computing_structure_solution 'SHELXT (Sheldrick, 2015)'
_diffrn_ambient_temperature 100
_diffrn_detector ' CMOS plate '
_diffrn_detector_area_resol_mean 16
_diffrn_measured_fraction_theta_full 0.999
_diffrn_measured_fraction_theta_max 0.999
_diffrn_measurement_device ' \k-geometry diffractometer '
_diffrn_measurement_device_type ' Bruker Photon CMOS '
_diffrn_measurement_method ' phi- and omega-rotation '
_diffrn_radiation_monochromator 'Helios optic'
_diffrn_radiation_probe x-ray
_diffrn_radiation_source 'TXS rotating anode'
_diffrn_radiation_type MoK\a
_diffrn_radiation_wavelength 0.71073
_diffrn_reflns_av_R_equivalents 0.0219
_diffrn_reflns_av_unetI/netI 0.0133
_diffrn_reflns_limit_h_max 11
_diffrn_reflns_limit_h_min -11
_diffrn_reflns_limit_k_max 14
_diffrn_reflns_limit_k_min -14
_diffrn_reflns_limit_l_max 17
_diffrn_reflns_limit_l_min -19
_diffrn_reflns_number 60492
_diffrn_reflns_reduction_process
;
;
_diffrn_reflns_theta_full 25.24
_diffrn_reflns_theta_max 25.68
_diffrn_reflns_theta_min 2.14
_exptl_absorpt_coefficient_mu 0.772
_exptl_absorpt_correction_T_max 0.7453
_exptl_absorpt_correction_T_min 0.6983
_exptl_absorpt_correction_type multi-scan
_exptl_absorpt_process_details 'SADABS 2016/2, Bruker, 2016'
_exptl_crystal_colour purple
_exptl_crystal_density_diffrn 1.838
_exptl_crystal_density_method 'Not Measured'
_exptl_crystal_description plate
_exptl_crystal_F_000 914
_exptl_crystal_size_max 0.182
_exptl_crystal_size_mid 0.085
_exptl_crystal_size_min 0.028
_refine_diff_density_max 2.793
_refine_diff_density_min -0.915
_refine_diff_density_rms 0.132
_refine_ls_extinction_method none
_refine_ls_goodness_of_fit_ref 1.046
_refine_ls_hydrogen_treatment constr
_refine_ls_matrix_type full
_refine_ls_number_parameters 498
_refine_ls_number_reflns 6192
_refine_ls_number_restraints 0
_refine_ls_restrained_S_all 1.046
_refine_ls_R_factor_all 0.0650
_refine_ls_R_factor_gt 0.0635
_refine_ls_shift/su_max 0.001
_refine_ls_shift/su_mean 0.000
_refine_ls_structure_factor_coef Fsqd
_refine_ls_weighting_details 'W=1/[\S^2^(FO^2^)+(0.0833P)^2^+10.0809P] WHERE P=(FO^2^+2FC^2^)/3'
_refine_ls_weighting_scheme calc
_refine_ls_wR_factor_gt 0.1688
_refine_ls_wR_factor_ref 0.1700
_reflns_number_gt 5990
_reflns_number_total 6192
_reflns_threshold_expression I>2\s(I)
_cod_data_source_file d0cy00631a2.cif
_cod_data_source_block compound_2-OTf
_cod_depositor_comments
;Adding full bibliography for 1558045.cif.

 Adding full bibliography for 1558045.cif.
;
_cod_database_code 1558045

loop_
_space_group_symop_id
_space_group_symop_operation_xyz
1 x,y,z
2 -x,-y,-z

loop_
_atom_site_aniso_label
_atom_site_aniso_U_11
_atom_site_aniso_U_22
_atom_site_aniso_U_33
_atom_site_aniso_U_23
_atom_site_aniso_U_13
_atom_site_aniso_U_12
Fe1 0.0111(3) 0.0070(3) 0.0065(3) -0.0012(2) 0.0013(2) -0.0034(2)
S1 0.0226(5) 0.0258(6) 0.0142(5) -0.0026(4) 0.0008(4) -0.0078(4)
S2 0.0284(6) 0.0252(6) 0.0196(6) -0.0023(4) -0.0049(4) -0.0056(5)
S3 0.0185(5) 0.0182(5) 0.0133(5) -0.0003(4) 0.0004(4) -0.0080(4)
N1 0.0192(17) 0.0182(17) 0.0096(16) -0.0054(13) 0.0033(13) -0.0055(14)
F1 0.0372(17) 0.0300(16) 0.059(2) 0.0045(14) -0.0045(15) -0.0202(14)
N2 0.0182(17) 0.0169(17) 0.0085(16) -0.0011(13) 0.0008(12) -0.0065(14)
F2 0.0318(17) 0.059(2) 0.0407(18) 0.0143(16) -0.0153(14) -0.0169(15)
F3 0.0322(17) 0.0387(18) 0.066(2) -0.0219(16) 0.0195(16) -0.0112(14)
N3 0.0194(17) 0.0098(15) 0.0133(16) 0.0009(12) 0.0001(13) -0.0056(13)
N4 0.0137(16) 0.0084(15) 0.0126(16) -0.0017(12) 0.0009(12) -0.0048(12)
N5 0.0139(16) 0.0156(16) 0.0080(15) -0.0017(12) 0.0020(12) -0.0071(13)
N6 0.0164(16) 0.0152(16) 0.0096(15) 0.0007(12) 0.0009(12) -0.0082(13)
N7 0.0126(16) 0.0088(15) 0.0164(17) -0.0022(12) -0.0005(13) -0.0041(12)
N8 0.0153(16) 0.0108(15) 0.0147(17) -0.0046(13) 0.0008(13) -0.0034(13)
N9 0.0178(18) 0.0104(15) 0.0098(15) -0.0004(12) 0.0025(12) -0.0071(14)
N10 0.0165(18) 0.0107(15) 0.0086(15) -0.0023(12) 0.0005(12) -0.0054(13)
O1 0.0214(18) 0.067(3) 0.047(2) -0.039(2) 0.0017(16) -0.0099(18)
C1 0.0124(18) 0.0131(18) 0.0118(18) -0.0022(14) 0.0016(14) -0.0035(15)
O2 0.040(2) 0.0350(19) 0.0185(16) 0.0055(14) -0.0059(14) -0.0182(16)
C2 0.020(2) 0.031(2) 0.0075(19) -0.0055(16) 0.0029(15) -0.0077(18)
O3 0.0302(19) 0.041(2) 0.038(2) 0.0131(16) -0.0061(15) -0.0201(16)
C3 0.022(2) 0.031(2) 0.0069(18) 0.0001(16) 0.0002(15) -0.0081(18)
C4 0.029(2) 0.0133(19) 0.015(2) 0.0042(15) -0.0047(17) -0.0052(17)
C5 0.0105(17) 0.0113(17) 0.0102(17) -0.0013(14) 0.0019(13) -0.0019(14)
C6 0.021(2) 0.0087(18) 0.023(2) 0.0007(15) 0.0021(16) -0.0058(16)
C7 0.018(2) 0.0106(18) 0.023(2) -0.0044(15) 0.0013(16) -0.0061(15)
C8 0.0173(19) 0.0168(19) 0.0110(18) -0.0021(15) -0.0011(14) -0.0104(16)
C9 0.0098(17) 0.0093(17) 0.0128(18) -0.0014(14) 0.0018(14) -0.0028(14)
C10 0.0172(19) 0.025(2) 0.0069(18) -0.0016(15) 0.0022(14) -0.0091(17)
C11 0.018(2) 0.025(2) 0.0082(18) 0.0032(15) 0.0012(15) -0.0104(17)
C12 0.023(2) 0.019(2) 0.016(2) -0.0020(16) 0.0052(16) -0.0150(17)
C13 0.0115(17) 0.0101(17) 0.0116(18) -0.0025(14) 0.0001(14) -0.0032(14)
C14 0.018(2) 0.0085(17) 0.024(2) -0.0023(15) -0.0029(16) -0.0072(15)
C15 0.020(2) 0.0085(18) 0.027(2) -0.0057(16) -0.0020(17) -0.0034(16)
C16 0.025(2) 0.0152(19) 0.017(2) -0.0099(16) 0.0075(17) -0.0054(17)
C17 0.017(2) 0.0113(18) 0.0138(19) -0.0014(14) 0.0028(15) -0.0074(16)
C18 0.0113(19) 0.017(2) 0.029(2) -0.0048(17) 0.0019(16) -0.0046(16)
C19 0.018(2) 0.0090(17) 0.0103(18) -0.0023(13) 0.0013(14) -0.0051(15)
C20 0.0121(19) 0.017(2) 0.019(2) -0.0035(16) 0.0011(15) -0.0043(16)
F4 0.060(3) 0.042(2) 0.186(6) -0.056(3) 0.066(3) -0.025(2)
F5 0.077(3) 0.083(3) 0.060(3) -0.010(2) 0.027(2) -0.054(3)
F6 0.044(2) 0.063(2) 0.071(3) -0.004(2) -0.0235(19) -0.0188(19)
O4 0.052(3) 0.106(4) 0.039(2) -0.014(3) -0.002(2) -0.048(3)
O5 0.050(2) 0.039(2) 0.030(2) -0.0002(16) 0.0077(17) -0.0213(18)
O6 0.037(2) 0.036(2) 0.103(4) -0.028(2) 0.016(2) -0.0120(19)
C21 0.023(2) 0.026(2) 0.029(2) -0.0005(19) 0.0049(19) -0.0093(19)
F7 0.0518(19) 0.0297(15) 0.0302(15) -0.0095(12) -0.0027(13) -0.0200(14)
F8 0.0392(17) 0.0190(13) 0.0291(15) 0.0029(11) 0.0013(12) -0.0004(12)
F9 0.0337(16) 0.0261(14) 0.0490(19) 0.0018(13) 0.0176(14) -0.0138(13)
O7 0.0190(15) 0.0189(15) 0.0201(15) 0.0044(12) -0.0027(12) -0.0069(12)
O8 0.0196(15) 0.0290(17) 0.0165(15) 0.0016(12) 0.0010(12) -0.0099(13)
O9 0.0257(16) 0.0226(16) 0.0164(15) -0.0062(12) -0.0006(12) -0.0052(13)
C22 0.028(3) 0.040(3) 0.048(3) -0.017(3) 0.012(2) -0.017(2)
C23 0.026(2) 0.015(2) 0.023(2) -0.0004(16) 0.0028(17) -0.0072(17)

loop_
_atom_site_label
_atom_site_type_symbol
_atom_site_thermal_displace_type
_atom_site_fract_x
_atom_site_fract_y
_atom_site_fract_z
_atom_site_occupancy
_atom_site_U_iso_or_equiv
_atom_site_calc_flag
_atom_site_refinement_flags
_atom_site_disorder_assembly
_atom_site_disorder_group
Fe1 Fe Uani 0.31817(6) 0.73194(4) 0.75472(3) 1.000 0.0081(2) d . . .
S1 S Uani 1.28434(13) 0.26970(10) 0.46851(6) 1.000 0.0209(3) d . . .
S2 S Uani 0.68867(14) 0.25745(10) 0.75089(7) 1.000 0.0253(3) d . . .
S3 S Uani 1.16040(12) 0.26268(9) 1.00042(6) 1.000 0.0163(3) d . . .
N1 N Uani 0.3288(4) 0.6647(3) 0.5838(2) 1.000 0.0156(10) d . . .
F1 F Uani 1.0492(4) 0.1900(3) 0.4745(2) 1.000 0.0403(10) d . . .
N2 N Uani 0.3016(4) 0.8525(3) 0.5862(2) 1.000 0.0144(10) d . . .
F2 F Uani 1.0248(4) 0.3334(3) 0.3799(2) 1.000 0.0445(11) d . . .
F3 F Uani 0.9915(4) 0.3749(3) 0.5051(2) 1.000 0.0449(11) d . . .
N3 N Uani 0.3362(4) 0.9725(3) 0.6943(2) 1.000 0.0141(9) d . . .
N4 N Uani 0.3908(4) 0.9328(3) 0.8229(2) 1.000 0.0113(9) d . . .
N5 N Uani 0.3727(4) 0.7753(3) 0.92573(19) 1.000 0.0119(9) d . . .
N6 N Uani 0.2865(4) 0.6267(3) 0.9227(2) 1.000 0.0131(9) d . . .
N7 N Uani 0.2506(4) 0.5090(3) 0.8133(2) 1.000 0.0124(9) d . . .
N8 N Uani 0.3048(4) 0.5103(3) 0.6859(2) 1.000 0.0137(9) d . . .
N9 N Uani 0.5416(4) 0.6569(3) 0.75824(19) 1.000 0.0121(9) d . . .
N10 N Uani 0.0941(4) 0.8053(3) 0.75230(19) 1.000 0.0116(9) d . . .
O1 O Uani 1.3528(4) 0.1730(4) 0.4174(3) 1.000 0.0444(13) d . . .
C1 C Uani 0.3167(4) 0.7516(3) 0.6355(2) 1.000 0.0126(10) d . . .
O2 O Uani 1.3127(4) 0.2356(3) 0.5548(2) 1.000 0.0302(11) d . . .
C2 C Uani 0.3228(5) 0.7109(4) 0.5025(2) 1.000 0.0195(11) d . . .
O3 O Uani 1.2975(4) 0.3845(3) 0.4415(2) 1.000 0.0353(11) d . . .
C3 C Uani 0.3049(5) 0.8291(4) 0.5038(2) 1.000 0.0203(11) d . . .
C4 C Uani 0.2743(5) 0.9741(4) 0.6116(3) 1.000 0.0199(11) d . . .
C5 C Uani 0.3447(4) 0.8888(3) 0.7574(2) 1.000 0.0111(10) d . . .
C6 C Uani 0.3786(5) 1.0677(4) 0.7194(3) 1.000 0.0175(11) d . . .
C7 C Uani 0.4127(5) 1.0431(4) 0.8005(3) 1.000 0.0167(11) d . . .
C8 C Uani 0.4488(5) 0.8639(4) 0.9018(2) 1.000 0.0138(11) d . . .
C9 C Uani 0.3228(4) 0.7115(3) 0.8736(2) 1.000 0.0107(10) d . . .
C10 C Uani 0.3685(5) 0.7303(4) 1.0070(2) 1.000 0.0159(11) d . . .
C11 C Uani 0.3126(5) 0.6384(4) 1.0046(2) 1.000 0.0165(11) d . . .
C12 C Uani 0.2081(5) 0.5452(4) 0.8960(3) 1.000 0.0173(12) d . . .
C13 C Uani 0.2939(4) 0.5737(3) 0.7521(2) 1.000 0.0111(10) d . . .
C14 C Uani 0.2336(5) 0.4049(3) 0.7850(3) 1.000 0.0161(11) d . . .
C15 C Uani 0.2676(5) 0.4063(4) 0.7051(3) 1.000 0.0186(11) d . . .
C16 C Uani 0.3754(5) 0.5346(4) 0.6090(3) 1.000 0.0189(11) d . . .
C17 C Uani 0.6726(5) 0.6073(3) 0.7615(2) 1.000 0.0134(11) d . . .
C18 C Uani 0.8410(5) 0.5437(4) 0.7658(3) 1.000 0.0190(11) d . . .
C19 C Uani -0.0389(5) 0.8458(3) 0.7500(2) 1.000 0.0122(11) d . . .
C20 C Uani -0.2094(5) 0.8965(4) 0.7472(3) 1.000 0.0161(11) d . . .
F4 F Uani 0.9521(5) 0.1048(4) 0.7107(4) 1.000 0.091(2) d . . .
F5 F Uani 0.9175(5) 0.2857(4) 0.6690(3) 1.000 0.0663(17) d . . .
F6 F Uani 0.9722(4) 0.2358(4) 0.7937(3) 1.000 0.0592(14) d . . .
O4 O Uani 0.6196(6) 0.2399(5) 0.6778(3) 1.000 0.0598(18) d . . .
O5 O Uani 0.6819(5) 0.1658(4) 0.8167(2) 1.000 0.0382(12) d . . .
O6 O Uani 0.6418(5) 0.3741(4) 0.7797(4) 1.000 0.0575(16) d . . .
C21 C Uani 1.0755(6) 0.2944(4) 0.4575(3) 1.000 0.0259(12) d . . .
F7 F Uani 1.1061(4) 0.0797(3) 0.94038(18) 1.000 0.0352(9) d . . .
F8 F Uani 1.2409(4) 0.0338(2) 1.05355(18) 1.000 0.0318(9) d . . .
F9 F Uani 0.9936(4) 0.1312(3) 1.0550(2) 1.000 0.0356(10) d . . .
O7 O Uani 1.0282(3) 0.3467(3) 0.95451(18) 1.000 0.0196(9) d . . .
O8 O Uani 1.3056(4) 0.2306(3) 0.95757(18) 1.000 0.0215(9) d . . .
O9 O Uani 1.1734(4) 0.2889(3) 1.08456(18) 1.000 0.0221(9) d . . .
C22 C Uani 0.8956(6) 0.2116(5) 0.7345(4) 1.000 0.0365(17) d . . .
C23 C Uani 1.1221(5) 0.1196(4) 1.0124(3) 1.000 0.0213(12) d . . .
H2 H Uiso 0.32987 0.66749 0.45515 1.000 0.0240 c RU . .
H3 H Uiso 0.29631 0.88578 0.45751 1.000 0.0240 c RU . .
H4A H Uiso 0.16068 1.01928 0.60969 1.000 0.0240 c RU . .
H4B H Uiso 0.32362 1.01792 0.57217 1.000 0.0240 c RU . .
H6 H Uiso 0.38275 1.13660 0.68596 1.000 0.0210 c RU . .
H7 H Uiso 0.44516 1.09136 0.83554 1.000 0.0200 c RU . .
H8A H Uiso 0.56245 0.82090 0.89864 1.000 0.0170 c RU . .
H8B H Uiso 0.43260 0.92141 0.94484 1.000 0.0170 c RU . .
H10 H Uiso 0.39915 0.75894 1.05458 1.000 0.0190 c RU . .
H11 H Uiso 0.29425 0.59038 1.05056 1.000 0.0200 c RU . .
H12A H Uiso 0.23582 0.47149 0.93502 1.000 0.0210 c RU . .
H12B H Uiso 0.09383 0.58636 0.89722 1.000 0.0210 c RU . .
H14 H Uiso 0.20366 0.34477 0.81629 1.000 0.0190 c RU . .
H15 H Uiso 0.26650 0.34731 0.66877 1.000 0.0220 c RU . .
H16A H Uiso 0.34394 0.49316 0.56520 1.000 0.0230 c RU . .
H16B H Uiso 0.49040 0.50060 0.61571 1.000 0.0230 c RU . .
H18A H Uiso 0.87390 0.50395 0.71509 1.000 0.0280 c RU . .
H18B H Uiso 0.86730 0.48232 0.81286 1.000 0.0280 c RU . .
H18C H Uiso 0.89486 0.60214 0.77236 1.000 0.0280 c RU . .
H20A H Uiso -0.24879 0.88700 0.69328 1.000 0.0250 c RU . .
H20B H Uiso -0.24275 0.98301 0.75633 1.000 0.0250 c RU . .
H20C H Uiso -0.25097 0.85338 0.79013 1.000 0.0250 c RU . .

loop_
_atom_type_symbol
_atom_type_description
_atom_type_scat_dispersion_real
_atom_type_scat_dispersion_imag
_atom_type_scat_source
C C 0.0033 0.0016 ' International Tables Vol C Tables 4.2.6.8 and 6.1.1.4'
H H 0.0000 0.0000 ' International Tables Vol C Tables 4.2.6.8 and 6.1.1.4'
F F 0.0171 0.0103 ' International Tables Vol C Tables 4.2.6.8 and 6.1.1.4'
Fe Fe 0.3463 0.8444 ' International Tables Vol C Tables 4.2.6.8 and 6.1.1.4'
N N 0.0061 0.0033 ' International Tables Vol C Tables 4.2.6.8 and 6.1.1.4'
O O 0.0106 0.0060 ' International Tables Vol C Tables 4.2.6.8 and 6.1.1.4'
S S 0.1246 0.1234 ' International Tables Vol C Tables 4.2.6.8 and 6.1.1.4'

loop_
_geom_angle_atom_site_label_1
_geom_angle_atom_site_label_2
_geom_angle_atom_site_label_3
_geom_angle
_geom_angle_site_symmetry_1
_geom_angle_site_symmetry_2
_geom_angle_site_symmetry_3
_geom_angle_publ_flag
N9 Fe1 N10 179.19(14) . . . yes
N9 Fe1 C1 90.73(15) . . . yes
N9 Fe1 C5 88.89(15) . . . yes
N9 Fe1 C9 88.47(15) . . . yes
N9 Fe1 C13 90.51(15) . . . yes
N10 Fe1 C1 89.82(15) . . . yes
N10 Fe1 C5 91.72(15) . . . yes
N10 Fe1 C9 90.98(15) . . . yes
N10 Fe1 C13 88.88(15) . . . yes
C1 Fe1 C5 89.16(14) . . . yes
C1 Fe1 C9 179.20(16) . . . yes
C1 Fe1 C13 90.86(14) . . . yes
C5 Fe1 C9 90.75(14) . . . yes
C5 Fe1 C13 179.40(16) . . . yes
C9 Fe1 C13 89.22(14) . . . yes
O1 S1 O3 116.1(2) . . . yes
O1 S1 C21 102.7(2) . . . yes
O2 S1 O3 114.9(2) . . . yes
O2 S1 C21 102.0(2) . . . yes
O3 S1 C21 104.2(2) . . . yes
O1 S1 O2 114.4(2) . . . yes
O4 S2 C22 106.4(3) . . . yes
O5 S2 O6 110.7(3) . . . yes
O5 S2 C22 101.2(3) . . . yes
O6 S2 C22 107.6(3) . . . yes
O4 S2 O5 109.8(3) . . . yes
O4 S2 O6 119.4(3) . . . yes
O8 S3 C23 102.8(2) . . . yes
O9 S3 C23 102.6(2) . . . yes
O8 S3 O9 114.2(2) . . . yes
O7 S3 O8 115.08(18) . . . yes
O7 S3 C23 105.4(2) . . . yes
O7 S3 O9 114.7(2) . . . yes
C1 N1 C16 124.6(3) . . . yes
C2 N1 C16 123.2(3) . . . yes
C1 N1 C2 111.1(3) . . . yes
C1 N2 C3 110.9(3) . . . yes
C3 N2 C4 122.3(3) . . . yes
C1 N2 C4 126.7(3) . . . yes
C5 N3 C6 111.3(3) . . . yes
C4 N3 C6 122.3(4) . . . yes
C4 N3 C5 126.1(3) . . . yes
C7 N4 C8 121.8(4) . . . yes
C5 N4 C7 111.0(3) . . . yes
C5 N4 C8 125.5(3) . . . yes
C9 N5 C10 110.9(3) . . . yes
C8 N5 C10 122.7(3) . . . yes
C8 N5 C9 125.4(3) . . . yes
C11 N6 C12 123.0(4) . . . yes
C9 N6 C12 125.7(3) . . . yes
C9 N6 C11 110.7(3) . . . yes
C13 N7 C14 110.5(3) . . . yes
C12 N7 C14 122.5(4) . . . yes
C12 N7 C13 126.7(3) . . . yes
C15 N8 C16 123.7(4) . . . yes
C13 N8 C16 124.3(3) . . . yes
C13 N8 C15 111.0(3) . . . yes
Fe1 N9 C17 176.6(3) . . . yes
Fe1 N10 C19 178.0(3) . . . yes
Fe1 C1 N1 126.6(3) . . . yes
N1 C1 N2 104.8(3) . . . yes
Fe1 C1 N2 128.6(3) . . . yes
N1 C2 C3 106.5(3) . . . yes
N2 C3 C2 106.7(3) . . . yes
N2 C4 N3 112.7(4) . . . yes
N3 C5 N4 104.7(3) . . . yes
Fe1 C5 N3 128.4(3) . . . yes
Fe1 C5 N4 126.6(3) . . . yes
N3 C6 C7 106.5(4) . . . yes
N4 C7 C6 106.5(4) . . . yes
N4 C8 N5 113.3(3) . . . yes
Fe1 C9 N6 128.2(3) . . . yes
N5 C9 N6 104.8(3) . . . yes
Fe1 C9 N5 126.9(3) . . . yes
N5 C10 C11 106.3(3) . . . yes
N6 C11 C10 107.2(3) . . . yes
N6 C12 N7 112.5(4) . . . yes
Fe1 C13 N7 127.9(3) . . . yes
N7 C13 N8 105.2(3) . . . yes
Fe1 C13 N8 126.7(3) . . . yes
N7 C14 C15 106.6(4) . . . yes
N8 C15 C14 106.7(4) . . . yes
N1 C16 N8 112.1(4) . . . yes
N9 C17 C18 179.9(6) . . . yes
N10 C19 C20 179.4(4) . . . yes
C3 C2 H2 127.00 . . . no
N1 C2 H2 127.00 . . . no
C2 C3 H3 127.00 . . . no
N2 C3 H3 127.00 . . . no
N3 C4 H4A 109.00 . . . no
N2 C4 H4B 109.00 . . . no
N2 C4 H4A 109.00 . . . no
H4A C4 H4B 108.00 . . . no
N3 C4 H4B 109.00 . . . no
N3 C6 H6 127.00 . . . no
C7 C6 H6 127.00 . . . no
C6 C7 H7 127.00 . . . no
N4 C7 H7 127.00 . . . no
N5 C8 H8B 109.00 . . . no
N4 C8 H8B 109.00 . . . no
N5 C8 H8A 109.00 . . . no
N4 C8 H8A 109.00 . . . no
H8A C8 H8B 108.00 . . . no
N5 C10 H10 127.00 . . . no
C11 C10 H10 127.00 . . . no
C10 C11 H11 126.00 . . . no
N6 C11 H11 126.00 . . . no
N7 C12 H12A 109.00 . . . no
N7 C12 H12B 109.00 . . . no
N6 C12 H12B 109.00 . . . no
N6 C12 H12A 109.00 . . . no
H12A C12 H12B 108.00 . . . no
C15 C14 H14 127.00 . . . no
N7 C14 H14 127.00 . . . no
C14 C15 H15 127.00 . . . no
N8 C15 H15 127.00 . . . no
N1 C16 H16A 109.00 . . . no
H16A C16 H16B 108.00 . . . no
N8 C16 H16B 109.00 . . . no
N1 C16 H16B 109.00 . . . no
N8 C16 H16A 109.00 . . . no
C17 C18 H18B 109.00 . . . no
C17 C18 H18A 109.00 . . . no
H18A C18 H18B 109.00 . . . no
H18A C18 H18C 109.00 . . . no
H18B C18 H18C 109.00 . . . no
C17 C18 H18C 109.00 . . . no
C19 C20 H20B 110.00 . . . no
H20B C20 H20C 109.00 . . . no
H20A C20 H20B 109.00 . . . no
H20A C20 H20C 109.00 . . . no
C19 C20 H20C 109.00 . . . no
C19 C20 H20A 109.00 . . . no
F1 C21 F3 109.2(4) . . . yes
F2 C21 F3 107.7(4) . . . yes
S1 C21 F1 110.1(3) . . . yes
S1 C21 F2 110.7(4) . . . yes
S1 C21 F3 112.3(4) . . . yes
F1 C21 F2 106.6(4) . . . yes
F5 C22 F6 102.3(5) . . . yes
S2 C22 F4 113.0(4) . . . yes
S2 C22 F5 107.2(4) . . . yes
S2 C22 F6 113.0(4) . . . yes
F4 C22 F5 103.9(5) . . . yes
F4 C22 F6 116.0(5) . . . yes
S3 C23 F7 111.8(3) . . . yes
S3 C23 F8 110.2(3) . . . yes
S3 C23 F9 111.0(3) . . . yes
F7 C23 F8 107.4(4) . . . yes
F7 C23 F9 108.8(4) . . . yes
F8 C23 F9 107.6(4) . . . yes

loop_
_geom_bond_atom_site_label_1
_geom_bond_atom_site_label_2
_geom_bond_distance
_geom_bond_site_symmetry_1
_geom_bond_site_symmetry_2
_geom_bond_publ_flag
Fe1 N9 1.924(4) . . yes
Fe1 N10 1.928(4) . . yes
Fe1 C1 1.941(3) . . yes
Fe1 C5 1.938(3) . . yes
Fe1 C9 1.936(3) . . yes
Fe1 C13 1.945(3) . . yes
S1 O3 1.426(4) . . yes
S1 O1 1.430(5) . . yes
S1 O2 1.433(3) . . yes
S1 C21 1.832(6) . . yes
S2 O6 1.409(5) . . yes
S2 C22 1.803(6) . . yes
S2 O5 1.473(4) . . yes
S2 O4 1.412(5) . . yes
S3 O9 1.446(3) . . yes
S3 O7 1.437(3) . . yes
S3 C23 1.821(5) . . yes
S3 O8 1.443(4) . . yes
N1 C1 1.352(5) . . yes
N1 C2 1.387(5) . . yes
N1 C16 1.463(6) . . yes
F1 C21 1.333(6) . . yes
F2 C21 1.340(6) . . yes
N2 C3 1.393(5) . . yes
N2 C1 1.343(5) . . yes
N2 C4 1.457(6) . . yes
F3 C21 1.308(6) . . yes
N3 C6 1.389(6) . . yes
N3 C5 1.348(5) . . yes
N3 C4 1.461(6) . . yes
N4 C5 1.351(5) . . yes
N4 C7 1.394(6) . . yes
N4 C8 1.462(5) . . yes
N5 C9 1.351(5) . . yes
N5 C8 1.460(6) . . yes
N5 C10 1.393(5) . . yes
N6 C9 1.354(5) . . yes
N6 C12 1.464(6) . . yes
N6 C11 1.385(5) . . yes
N7 C12 1.461(6) . . yes
N7 C14 1.396(5) . . yes
N7 C13 1.344(5) . . yes
N8 C13 1.346(5) . . yes
N8 C15 1.385(6) . . yes
N8 C16 1.461(6) . . yes
N9 C17 1.137(6) . . yes
N10 C19 1.142(6) . . yes
C2 C3 1.342(6) . . no
C6 C7 1.347(7) . . no
C10 C11 1.341(6) . . no
C14 C15 1.341(7) . . no
C17 C18 1.461(6) . . no
C19 C20 1.463(7) . . no
C2 H2 0.9500 . . no
C3 H3 0.9500 . . no
F4 C22 1.276(7) . . yes
C4 H4B 0.9900 . . no
C4 H4A 0.9900 . . no
F5 C22 1.380(8) . . yes
C6 H6 0.9500 . . no
F6 C22 1.297(8) . . yes
C7 H7 0.9500 . . no
C8 H8B 0.9900 . . no
C8 H8A 0.9900 . . no
C10 H10 0.9500 . . no
C11 H11 0.9500 . . no
C12 H12B 0.9900 . . no
C12 H12A 0.9900 . . no
C14 H14 0.9500 . . no
C15 H15 0.9500 . . no
C16 H16A 0.9900 . . no
C16 H16B 0.9900 . . no
C18 H18C 0.9800 . . no
C18 H18A 0.9800 . . no
C18 H18B 0.9800 . . no
C20 H20A 0.9800 . . no
C20 H20B 0.9800 . . no
C20 H20C 0.9800 . . no
F7 C23 1.327(6) . . yes
F8 C23 1.339(6) . . yes
F9 C23 1.333(6) . . yes

loop_
_geom_hbond_atom_site_label_D
_geom_hbond_atom_site_label_H
_geom_hbond_atom_site_label_A
_geom_hbond_distance_DH
_geom_hbond_distance_HA
_geom_hbond_distance_DA
_geom_hbond_angle_DHA
_geom_hbond_site_symmetry_A
_geom_hbond_publ_flag
C2 H2 O4 0.9500 2.4600 3.033(6) 119.00 2_666 yes
C4 H4A F4 0.9900 2.5100 3.306(7) 137.00 1_465 yes
C4 H4B O2 0.9900 2.5100 3.263(6) 132.00 1_465 yes
C6 H6 O2 0.9500 2.3300 3.132(6) 141.00 1_465 yes
C7 H7 O5 0.9500 2.5900 3.255(7) 127.00 1_565 yes
C8 H8A O8 0.9900 2.5700 3.073(5) 111.00 2_767 yes
C8 H8A O9 0.9900 2.3200 3.299(6) 170.00 2_767 yes
C10 H10 O5 0.9500 2.3700 3.189(5) 145.00 2_667 yes
C12 H12B O9 0.9900 2.4100 3.390(6) 170.00 2_667 yes
C14 H14 O8 0.9500 2.5800 3.274(5) 130.00 1_455 yes
C15 H15 O2 0.9500 2.3200 3.231(6) 161.00 1_455 yes
C16 H16A O3 0.9900 2.5800 3.566(6) 172.00 1_455 yes
C20 H20A O1 0.9800 2.3100 3.269(7) 167.00 2_666 yes
C20 H20B O5 0.9800 2.3200 3.273(6) 164.00 1_465 yes
C20 H20C O9 0.9800 2.4800 3.307(6) 142.00 2_667 yes

loop_
_geom_torsion_atom_site_label_1
_geom_torsion_atom_site_label_2
_geom_torsion_atom_site_label_3
_geom_torsion_atom_site_label_4
_geom_torsion
_geom_torsion_site_symmetry_1
_geom_torsion_site_symmetry_2
_geom_torsion_site_symmetry_3
_geom_torsion_site_symmetry_4
_geom_torsion_publ_flag
N9 Fe1 C1 N1 78.6(4) . . . . no
N9 Fe1 C1 N2 -102.4(4) . . . . no
N10 Fe1 C1 N1 -100.8(4) . . . . no
N10 Fe1 C1 N2 78.2(4) . . . . no
C5 Fe1 C1 N1 167.5(4) . . . . no
C5 Fe1 C1 N2 -13.5(4) . . . . no
C13 Fe1 C1 N1 -11.9(4) . . . . no
C13 Fe1 C1 N2 167.1(4) . . . . no
N9 Fe1 C5 N3 99.7(4) . . . . no
N9 Fe1 C5 N4 -73.5(4) . . . . no
N10 Fe1 C5 N3 -80.9(4) . . . . no
N10 Fe1 C5 N4 105.9(4) . . . . no
C1 Fe1 C5 N3 8.9(4) . . . . no
C1 Fe1 C5 N4 -164.3(4) . . . . no
C9 Fe1 C5 N3 -171.9(4) . . . . no
C9 Fe1 C5 N4 14.9(4) . . . . no
N9 Fe1 C9 N5 73.3(3) . . . . no
N9 Fe1 C9 N6 -102.4(4) . . . . no
N10 Fe1 C9 N5 -107.3(3) . . . . no
N10 Fe1 C9 N6 77.1(4) . . . . no
C5 Fe1 C9 N5 -15.6(4) . . . . no
C5 Fe1 C9 N6 168.8(4) . . . . no
C13 Fe1 C9 N5 163.8(4) . . . . no
C13 Fe1 C9 N6 -11.8(4) . . . . no
N9 Fe1 C13 N7 105.3(4) . . . . no
N9 Fe1 C13 N8 -80.7(4) . . . . no
N10 Fe1 C13 N7 -74.2(4) . . . . no
N10 Fe1 C13 N8 99.9(4) . . . . no
C1 Fe1 C13 N7 -164.0(4) . . . . no
C1 Fe1 C13 N8 10.1(4) . . . . no
C9 Fe1 C13 N7 16.8(4) . . . . no
C9 Fe1 C13 N8 -169.1(4) . . . . no
O1 S1 C21 F3 175.3(4) . . . . no
O2 S1 C21 F1 -65.4(4) . . . . no
O2 S1 C21 F2 177.0(3) . . . . no
O2 S1 C21 F3 56.5(4) . . . . no
O3 S1 C21 F1 174.8(3) . . . . no
O1 S1 C21 F1 53.3(4) . . . . no
O1 S1 C21 F2 -64.3(4) . . . . no
O3 S1 C21 F3 -63.3(4) . . . . no
O3 S1 C21 F2 57.2(4) . . . . no
O4 S2 C22 F6 172.7(4) . . . . no
O4 S2 C22 F5 60.8(5) . . . . no
O5 S2 C22 F6 -72.5(5) . . . . no
O5 S2 C22 F4 61.7(6) . . . . no
O5 S2 C22 F5 175.6(4) . . . . no
O4 S2 C22 F4 -53.1(6) . . . . no
O6 S2 C22 F6 43.7(5) . . . . no
O6 S2 C22 F4 177.9(5) . . . . no
O6 S2 C22 F5 -68.3(5) . . . . no
O7 S3 C23 F7 59.6(4) . . . . no
O8 S3 C23 F7 -61.3(4) . . . . no
O7 S3 C23 F8 178.9(3) . . . . no
O7 S3 C23 F9 -62.1(4) . . . . no
O9 S3 C23 F9 58.3(4) . . . . no
O9 S3 C23 F8 -60.7(4) . . . . no
O8 S3 C23 F8 58.0(4) . . . . no
O8 S3 C23 F9 177.0(3) . . . . no
O9 S3 C23 F7 180.0(3) . . . . no
C16 N1 C1 Fe1 -12.5(6) . . . . no
C16 N1 C1 N2 168.3(4) . . . . no
C1 N1 C2 C3 -0.7(5) . . . . no
C2 N1 C1 N2 0.6(5) . . . . no
C2 N1 C1 Fe1 179.8(3) . . . . no
C2 N1 C16 N8 -152.6(4) . . . . no
C16 N1 C2 C3 -168.6(4) . . . . no
C1 N1 C16 N8 41.1(6) . . . . no
C3 N2 C1 Fe1 -179.4(3) . . . . no
C4 N2 C1 N1 175.7(4) . . . . no
C3 N2 C1 N1 -0.3(5) . . . . no
C4 N2 C1 Fe1 -3.5(6) . . . . no
C3 N2 C4 N3 -156.7(4) . . . . no
C1 N2 C4 N3 27.8(6) . . . . no
C1 N2 C3 C2 -0.1(5) . . . . no
C4 N2 C3 C2 -176.3(4) . . . . no
C5 N3 C4 N2 -32.7(6) . . . . no
C6 N3 C4 N2 154.6(4) . . . . no
C4 N3 C5 Fe1 13.1(6) . . . . no
C4 N3 C5 N4 -172.5(4) . . . . no
C4 N3 C6 C7 173.0(4) . . . . no
C5 N3 C6 C7 -0.7(5) . . . . no
C6 N3 C5 Fe1 -173.5(3) . . . . no
C6 N3 C5 N4 0.8(5) . . . . no
C8 N4 C5 Fe1 8.3(6) . . . . no
C7 N4 C5 Fe1 173.8(3) . . . . no
C7 N4 C5 N3 -0.7(5) . . . . no
C7 N4 C8 N5 160.8(4) . . . . no
C5 N4 C8 N5 -35.2(6) . . . . no
C8 N4 C5 N3 -166.1(4) . . . . no
C5 N4 C7 C6 0.3(5) . . . . no
C8 N4 C7 C6 166.4(4) . . . . no
C8 N5 C9 Fe1 -7.0(6) . . . . no
C8 N5 C9 N6 169.4(4) . . . . no
C10 N5 C9 Fe1 -176.1(3) . . . . no
C10 N5 C8 N4 -157.7(4) . . . . no
C9 N5 C8 N4 34.4(6) . . . . no
C9 N5 C10 C11 -1.0(5) . . . . no
C10 N5 C9 N6 0.3(4) . . . . no
C8 N5 C10 C11 -170.4(4) . . . . no
C11 N6 C9 Fe1 176.8(3) . . . . no
C11 N6 C9 N5 0.4(4) . . . . no
C12 N6 C9 Fe1 -12.0(6) . . . . no
C12 N6 C9 N5 171.6(4) . . . . no
C11 N6 C12 N7 -155.7(4) . . . . no
C9 N6 C11 C10 -1.1(5) . . . . no
C12 N6 C11 C10 -172.5(4) . . . . no
C9 N6 C12 N7 34.2(6) . . . . no
C14 N7 C12 N6 158.7(4) . . . . no
C12 N7 C13 Fe1 1.6(6) . . . . no
C12 N7 C13 N8 -173.5(4) . . . . no
C13 N7 C12 N6 -28.9(6) . . . . no
C13 N7 C14 C15 0.1(5) . . . . no
C14 N7 C13 Fe1 174.8(3) . . . . no
C14 N7 C13 N8 -0.3(4) . . . . no
C12 N7 C14 C15 173.7(4) . . . . no
C15 N8 C13 Fe1 -174.8(3) . . . . no
C15 N8 C13 N7 0.4(5) . . . . no
C16 N8 C13 Fe1 16.4(6) . . . . no
C15 N8 C16 N1 149.4(4) . . . . no
C16 N8 C13 N7 -168.5(4) . . . . no
C13 N8 C15 C14 -0.3(5) . . . . no
C16 N8 C15 C14 168.6(4) . . . . no
C13 N8 C16 N1 -43.2(6) . . . . no
N1 C2 C3 N2 0.5(5) . . . . no
N3 C6 C7 N4 0.2(5) . . . . no
N5 C10 C11 N6 1.2(5) . . . . no
N7 C14 C15 N8 0.1(5) . . . . no
